data_2226277
loop_
_publ_author_name
'Liu, Guang-Xiang'

_publ_section_title
;
 Bis{1,2-bis[2-(1<i>H</i>-imidazol-1-yl)ethoxy]ethane-\k^2^<i>N</i>^3^,<i>N</i>^3'^}dichloridocadmium(II)
 monohydrate
;
_journal_coeditor_code RZ2451
_journal_issue 6
_journal_name_full 'Acta Crystallographica Section E'
_journal_page_first m714
_journal_paper_doi 10.1107/S1600536810019148
_journal_volume 66
_journal_year 2010
_chemical_formula_iupac '[Cd Cl2 (C12 H18 N4 O2)2], H2 O'
_chemical_formula_moiety 'C24 H36 Cd Cl2 N8 O4, H2 O'
_chemical_formula_sum 'C24 H38 Cd Cl2 N8 O5'
_chemical_formula_weight 701.92
_chemical_name_systematic
;
Bis{1,2-bis[2-(1<i>H</i>-imidazol-1-yl)ethoxy]ethane-
\k^2^<i>N</i>^3^,<i>N</i>^3'^}dichloridocadmium(II) monohydrate
;
_space_group_IT_number 14
_symmetry_cell_setting monoclinic
_symmetry_space_group_name_Hall '-P 2ybc'
_symmetry_space_group_name_H-M 'P 1 21/c 1'
_atom_sites_solution_hydrogens geom
_atom_sites_solution_primary direct
_atom_sites_solution_secondary difmap
_audit_creation_method SHELXL-97
_cell_angle_alpha 90.00
_cell_angle_beta 102.5580(10)
_cell_angle_gamma 90.00
_cell_formula_units_Z 4
_cell_length_a 15.3629(13)
_cell_length_b 11.0659(9)
_cell_length_c 18.4492(16)
_cell_measurement_reflns_used 9598
_cell_measurement_temperature 293(2)
_cell_measurement_theta_max 27.17
_cell_measurement_theta_min 2.16
_cell_volume 3061.4(4)
_computing_cell_refinement 'SAINT (Bruker, 2000)'
_computing_data_collection 'SMART (Bruker, 2000)'
_computing_data_reduction 'SAINT (Bruker, 2000)'
_computing_molecular_graphics 'SHELXTL (Sheldrick, 2008)'
_computing_publication_material 'SHELXTL (Sheldrick, 2008)'
_computing_structure_refinement 'SHELXL97 (Sheldrick, 2008)'
_computing_structure_solution 'SHELXS97 (Sheldrick, 2008)'
_diffrn_ambient_temperature 293(2)
_diffrn_measured_fraction_theta_full 0.999
_diffrn_measured_fraction_theta_max 0.999
_diffrn_measurement_device_type 'Bruker SMART APEX CCD area-detector'
_diffrn_measurement_method 'phi and omega scans'
_diffrn_radiation_monochromator graphite
_diffrn_radiation_source 'sealed tube'
_diffrn_radiation_type MoK\a
_diffrn_radiation_wavelength 0.71073
_diffrn_reflns_av_R_equivalents 0.0218
_diffrn_reflns_av_sigmaI/netI 0.0204
_diffrn_reflns_limit_h_max 18
_diffrn_reflns_limit_h_min -18
_diffrn_reflns_limit_k_max 13
_diffrn_reflns_limit_k_min -13
_diffrn_reflns_limit_l_max 22
_diffrn_reflns_limit_l_min -22
_diffrn_reflns_number 21862
_diffrn_reflns_theta_full 25.50
_diffrn_reflns_theta_max 25.50
_diffrn_reflns_theta_min 1.36
_exptl_absorpt_coefficient_mu 0.935
_exptl_absorpt_correction_T_max 0.8351
_exptl_absorpt_correction_T_min 0.7931
_exptl_absorpt_correction_type multi-scan
_exptl_absorpt_process_details '(SADABS; Bruker, 2000)'
_exptl_crystal_colour colorless
_exptl_crystal_density_diffrn 1.523
_exptl_crystal_density_method 'not measured'
_exptl_crystal_description block
_exptl_crystal_F_000 1440
_exptl_crystal_size_max 0.26
_exptl_crystal_size_mid 0.22
_exptl_crystal_size_min 0.20
_refine_diff_density_max 0.528
_refine_diff_density_min -0.379
_refine_ls_extinction_method none
_refine_ls_goodness_of_fit_ref 1.038
_refine_ls_hydrogen_treatment mixed
_refine_ls_matrix_type full
_refine_ls_number_parameters 372
_refine_ls_number_reflns 5691
_refine_ls_number_restraints 8
_refine_ls_restrained_S_all 1.039
_refine_ls_R_factor_all 0.0477
_refine_ls_R_factor_gt 0.0301
_refine_ls_shift/su_max 0.000
_refine_ls_shift/su_mean 0.000
_refine_ls_structure_factor_coef Fsqd
_refine_ls_weighting_details 'calc w=1/[\s^2^(Fo^2^)+(0.0331P)^2^+3.6911P] where P=(Fo^2^+2Fc^2^)/3'
_refine_ls_weighting_scheme calc
_refine_ls_wR_factor_gt 0.0728
_refine_ls_wR_factor_ref 0.0870
_reflns_number_gt 4148
_reflns_number_total 5691
_reflns_threshold_expression I>2sigma(I)
_cod_data_source_file rz2451.cif
_cod_data_source_block I
_cod_original_sg_symbol_H-M 'P 21/c'
_cod_database_code 2226277
_cod_database_fobs_code 2226277

loop_
_symmetry_equiv_pos_as_xyz
'x, y, z'
'-x, y+1/2, -z+1/2'
'-x, -y, -z'
'x, -y-1/2, z-1/2'

loop_
_atom_site_type_symbol
_atom_site_label
_atom_site_fract_x
_atom_site_fract_y
_atom_site_fract_z
_atom_site_U_iso_or_equiv
_atom_site_adp_type
_atom_site_calc_flag
_atom_site_refinement_flags
_atom_site_occupancy
_atom_site_disorder_assembly
_atom_site_disorder_group
Cd Cd1 0.5000 0.0000 0.5000 0.03408(9) Uani d S 1 . .
Cd Cd2 0.0000 0.5000 0.5000 0.03731(10) Uani d S 1 . .
Cl Cl1 0.35374(6) 0.07994(8) 0.40345(5) 0.0623(3) Uani d . 1 . .
Cl Cl2 -0.14291(6) 0.51856(10) 0.38908(5) 0.0654(3) Uani d . 1 . .
N N1 0.06622(17) 0.6671(2) 0.45294(15) 0.0453(6) Uani d . 1 . .
N N2 0.1595(2) 0.7621(3) 0.39710(16) 0.0555(7) Uani d . 1 . .
N N3 0.0872(3) 0.2692(3) 0.3298(2) 0.0799(11) Uani d . 1 . .
N N4 0.06263(18) 0.3669(3) 0.42699(17) 0.0508(7) Uani d . 1 . .
N N5 0.58186(17) 0.1608(2) 0.46622(14) 0.0398(6) Uani d . 1 . .
N N6 0.61728(16) 0.3470(2) 0.44305(13) 0.0373(6) Uani d . 1 . .
N N7 0.48013(18) 0.2327(2) 0.69235(13) 0.0394(6) Uani d . 1 . .
N N8 0.46279(17) 0.1245(2) 0.59039(13) 0.0386(6) Uani d . 1 . .
O O1 0.1550(2) 0.6593(3) 0.25676(15) 0.0883(10) Uani d . 1 . .
O O2 0.1213(4) 0.4214(4) 0.2164(2) 0.148(2) Uani d . 1 . .
O O3 0.60598(15) 0.42888(19) 0.70446(12) 0.0457(5) Uani d . 1 . .
O O4 0.62769(15) 0.51267(18) 0.56526(12) 0.0456(5) Uani d . 1 . .
O O1W 0.6777(2) 0.5003(4) 0.26691(19) 0.0850(10) Uani d D 1 . .
C C1 0.6641(2) 0.1620(3) 0.44932(19) 0.0488(8) Uani d . 1 . .
H H1 0.6993 0.0940 0.4476 0.059 Uiso calc R 1 . .
C C2 0.6870(2) 0.2762(3) 0.43540(18) 0.0460(8) Uani d . 1 . .
H H2 0.7398 0.3012 0.4231 0.055 Uiso calc R 1 . .
C C3 0.5561(2) 0.2744(3) 0.46206(16) 0.0392(7) Uani d . 1 . .
H H3 0.5021 0.3010 0.4712 0.047 Uiso calc R 1 . .
C C4 0.6131(2) 0.4790(3) 0.43723(17) 0.0444(8) Uani d . 1 . .
H H4A 0.5515 0.5049 0.4304 0.053 Uiso calc R 1 . .
H H4B 0.6348 0.5043 0.3940 0.053 Uiso calc R 1 . .
C C5 0.6676(2) 0.5382(3) 0.50518(17) 0.0436(7) Uani d . 1 . .
H H5A 0.7281 0.5073 0.5152 0.052 Uiso calc R 1 . .
H H5B 0.6697 0.6248 0.4977 0.052 Uiso calc R 1 . .
C C6 0.6773(2) 0.5605(3) 0.63323(17) 0.0454(8) Uani d . 1 . .
H H6A 0.6921 0.6444 0.6267 0.055 Uiso calc R 1 . .
H H6B 0.7324 0.5156 0.6491 0.055 Uiso calc R 1 . .
C C7 0.6227(2) 0.5509(3) 0.68994(18) 0.0472(8) Uani d . 1 . .
H H7A 0.6538 0.5895 0.7354 0.057 Uiso calc R 1 . .
H H7B 0.5666 0.5927 0.6726 0.057 Uiso calc R 1 . .
C C8 0.5455(2) 0.4203(3) 0.75265(17) 0.0462(8) Uani d . 1 . .
H H8A 0.4913 0.4643 0.7318 0.055 Uiso calc R 1 . .
H H8B 0.5720 0.4555 0.8005 0.055 Uiso calc R 1 . .
C C9 0.5243(2) 0.2903(3) 0.76207(16) 0.0499(8) Uani d . 1 . .
H H9A 0.5791 0.2472 0.7826 0.060 Uiso calc R 1 . .
H H9B 0.4860 0.2841 0.7974 0.060 Uiso calc R 1 . .
C C10 0.5194(2) 0.1621(3) 0.65024(16) 0.0408(7) Uani d . 1 . .
H H10 0.5796 0.1418 0.6618 0.049 Uiso calc R 1 . .
C C11 0.3925(2) 0.2424(3) 0.65710(17) 0.0442(8) Uani d . 1 . .
H H11 0.3485 0.2863 0.6729 0.053 Uiso calc R 1 . .
C C12 0.3827(2) 0.1752(3) 0.59443(17) 0.0416(7) Uani d . 1 . .
H H12 0.3296 0.1651 0.5595 0.050 Uiso calc R 1 . .
C C13 0.0398(3) 0.3551(4) 0.3545(2) 0.0640(10) Uani d . 1 . .
H H13 -0.0041 0.4010 0.3240 0.077 Uiso calc R 1 . .
C C14 0.1286(2) 0.2831(3) 0.4502(3) 0.0665(11) Uani d . 1 . .
H H14 0.1580 0.2696 0.4991 0.080 Uiso calc R 1 . .
C C15 0.1439(3) 0.2235(4) 0.3904(4) 0.0868(16) Uani d . 1 . .
H H15 0.1856 0.1624 0.3906 0.104 Uiso calc R 1 . .
C C16 0.0786(4) 0.2352(6) 0.2505(3) 0.131(3) Uani d . 1 . .
H H16A 0.1019 0.1540 0.2490 0.157 Uiso calc R 1 . .
H H16B 0.0156 0.2324 0.2273 0.157 Uiso calc R 1 . .
C C17 0.1193(6) 0.3070(6) 0.2090(3) 0.139(3) Uani d . 1 . .
H H17A 0.1807 0.2800 0.2169 0.167 Uiso calc R 1 . .
H H17B 0.0920 0.2903 0.1575 0.167 Uiso calc R 1 . .
C C18 0.1213(7) 0.5041(6) 0.1698(3) 0.153(3) Uani d U 1 . .
H H18A 0.0604 0.5098 0.1416 0.184 Uiso calc R 1 . .
H H18B 0.1561 0.4735 0.1358 0.184 Uiso calc R 1 . .
C C19 0.1489(4) 0.6200(5) 0.1849(3) 0.0984(16) Uani d U 1 . .
H H19A 0.1081 0.6730 0.1520 0.118 Uiso calc R 1 . .
H H19B 0.2071 0.6290 0.1730 0.118 Uiso calc R 1 . .
C C20 0.1985(3) 0.7675(4) 0.2759(2) 0.0749(12) Uani d . 1 . .
H H20A 0.1580 0.8338 0.2585 0.090 Uiso calc R 1 . .
H H20B 0.2485 0.7738 0.2518 0.090 Uiso calc R 1 . .
C C21 0.2309(3) 0.7774(4) 0.3559(2) 0.0711(11) Uani d . 1 . .
H H21A 0.2583 0.8561 0.3675 0.085 Uiso calc R 1 . .
H H21B 0.2763 0.7166 0.3723 0.085 Uiso calc R 1 . .
C C22 0.1212(3) 0.8467(3) 0.4339(2) 0.0635(10) Uani d . 1 . .
H H22 0.1321 0.9295 0.4352 0.076 Uiso calc R 1 . .
C C23 0.1232(2) 0.6563(3) 0.40966(19) 0.0506(8) Uani d . 1 . .
H H23 0.1369 0.5832 0.3899 0.061 Uiso calc R 1 . .
C C24 0.0646(2) 0.7880(3) 0.4682(2) 0.0588(9) Uani d . 1 . .
H H24 0.0299 0.8241 0.4976 0.071 Uiso calc R 1 . .
H H1WA 0.678(5) 0.550(6) 0.230(3) 0.19(3) Uiso d D 1 . .
H H1WB 0.7311(18) 0.505(5) 0.292(3) 0.12(2) Uiso d D 1 . .

loop_
_atom_site_aniso_label
_atom_site_aniso_U_11
_atom_site_aniso_U_22
_atom_site_aniso_U_33
_atom_site_aniso_U_12
_atom_site_aniso_U_13
_atom_site_aniso_U_23
Cd1 0.04100(18) 0.02596(15) 0.03493(17) -0.00286(12) 0.00747(13) -0.00432(12)
Cd2 0.03589(17) 0.04115(18) 0.03550(17) -0.00300(13) 0.00907(13) 0.00258(13)
Cl1 0.0565(5) 0.0578(5) 0.0629(5) 0.0116(4) -0.0079(4) -0.0091(4)
Cl2 0.0485(5) 0.0866(7) 0.0535(5) -0.0051(5) -0.0056(4) 0.0107(5)
N1 0.0415(15) 0.0459(15) 0.0483(15) -0.0039(12) 0.0091(12) 0.0062(13)
N2 0.0594(19) 0.0520(17) 0.0558(18) -0.0209(15) 0.0145(15) 0.0010(14)
N3 0.091(3) 0.061(2) 0.107(3) -0.018(2) 0.062(2) -0.030(2)
N4 0.0454(16) 0.0502(16) 0.0607(18) -0.0017(13) 0.0199(14) -0.0053(14)
N5 0.0420(14) 0.0334(13) 0.0442(14) -0.0046(11) 0.0096(12) -0.0012(11)
N6 0.0453(15) 0.0339(13) 0.0328(13) -0.0049(11) 0.0086(11) 0.0011(10)
N7 0.0552(17) 0.0327(13) 0.0325(13) -0.0055(12) 0.0142(12) -0.0016(10)
N8 0.0483(15) 0.0322(13) 0.0361(13) -0.0023(11) 0.0112(12) -0.0025(11)
O1 0.111(2) 0.103(2) 0.0575(17) -0.053(2) 0.0321(16) -0.0108(16)
O2 0.293(6) 0.086(3) 0.085(3) -0.037(3) 0.083(3) -0.021(2)
O3 0.0581(14) 0.0379(12) 0.0451(12) -0.0010(10) 0.0197(11) -0.0046(10)
O4 0.0514(13) 0.0461(13) 0.0399(12) -0.0151(10) 0.0112(10) -0.0070(10)
O1W 0.0576(19) 0.133(3) 0.0605(19) 0.0083(19) 0.0039(16) -0.016(2)
C1 0.0482(19) 0.0413(18) 0.058(2) 0.0046(15) 0.0131(16) -0.0043(16)
C2 0.0413(18) 0.0467(18) 0.053(2) -0.0050(15) 0.0175(15) -0.0033(15)
C3 0.0403(17) 0.0369(16) 0.0419(17) -0.0026(13) 0.0121(14) 0.0008(13)
C4 0.059(2) 0.0336(16) 0.0378(17) -0.0056(14) 0.0052(15) 0.0076(13)
C5 0.054(2) 0.0332(15) 0.0440(18) -0.0085(14) 0.0118(15) 0.0051(14)
C6 0.0509(19) 0.0383(17) 0.0449(18) -0.0109(15) 0.0057(15) -0.0062(14)
C7 0.054(2) 0.0383(17) 0.0477(19) -0.0041(15) 0.0081(16) -0.0113(15)
C8 0.061(2) 0.0445(18) 0.0348(16) -0.0075(16) 0.0136(15) -0.0097(14)
C9 0.073(2) 0.0488(19) 0.0286(16) -0.0135(17) 0.0135(15) -0.0028(14)
C10 0.0435(17) 0.0406(17) 0.0397(17) -0.0043(14) 0.0117(14) -0.0021(14)
C11 0.060(2) 0.0324(16) 0.0443(18) 0.0069(15) 0.0204(16) -0.0002(14)
C12 0.0473(18) 0.0330(16) 0.0422(17) 0.0031(14) 0.0049(14) 0.0038(13)
C13 0.069(3) 0.059(2) 0.068(3) -0.004(2) 0.026(2) -0.015(2)
C14 0.046(2) 0.053(2) 0.102(3) 0.0028(18) 0.021(2) 0.006(2)
C15 0.066(3) 0.049(2) 0.162(5) -0.003(2) 0.061(3) -0.020(3)
C16 0.169(6) 0.119(5) 0.140(5) -0.065(4) 0.110(5) -0.085(4)
C17 0.235(8) 0.112(5) 0.068(4) -0.037(5) 0.028(4) -0.029(3)
C18 0.268(10) 0.119(6) 0.057(3) -0.041(6) 0.003(5) -0.014(3)
C19 0.138(5) 0.107(4) 0.060(3) -0.013(4) 0.042(3) 0.001(3)
C20 0.074(3) 0.077(3) 0.080(3) -0.019(2) 0.031(2) 0.010(2)
C21 0.066(3) 0.073(3) 0.080(3) -0.026(2) 0.028(2) 0.000(2)
C22 0.069(3) 0.043(2) 0.075(3) -0.0130(19) 0.008(2) 0.0078(19)
C23 0.050(2) 0.0487(19) 0.055(2) -0.0121(16) 0.0150(17) 0.0019(16)
C24 0.058(2) 0.051(2) 0.069(2) -0.0039(18) 0.0163(19) -0.0040(18)

loop_
_atom_type_symbol
_atom_type_description
_atom_type_scat_dispersion_real
_atom_type_scat_dispersion_imag
_atom_type_scat_source
C C 0.0033 0.0016 'International Tables Vol C Tables 4.2.6.8 and 6.1.1.4'
H H 0.0000 0.0000 'International Tables Vol C Tables 4.2.6.8 and 6.1.1.4'
N N 0.0061 0.0033 'International Tables Vol C Tables 4.2.6.8 and 6.1.1.4'
O O 0.0106 0.0060 'International Tables Vol C Tables 4.2.6.8 and 6.1.1.4'
Cl Cl 0.1484 0.1585 'International Tables Vol C Tables 4.2.6.8 and 6.1.1.4'
Cd Cd -0.8075 1.2024 'International Tables Vol C Tables 4.2.6.8 and 6.1.1.4'

loop_
_geom_angle_atom_site_label_1
_geom_angle_atom_site_label_2
_geom_angle_atom_site_label_3
_geom_angle_site_symmetry_1
_geom_angle_site_symmetry_3
_geom_angle
_geom_angle_publ_flag
N8 Cd1 N8 . 3_656 180.00(9) ?
N8 Cd1 N5 . . 88.32(8) ?
N8 Cd1 N5 3_656 . 91.68(8) ?
N8 Cd1 N5 . 3_656 91.68(8) ?
N8 Cd1 N5 3_656 3_656 88.32(8) ?
N5 Cd1 N5 . 3_656 180.0 ?
N8 Cd1 Cl1 . . 88.85(7) ?
N8 Cd1 Cl1 3_656 . 91.15(7) ?
N5 Cd1 Cl1 . . 89.63(7) ?
N5 Cd1 Cl1 3_656 . 90.37(7) ?
N8 Cd1 Cl1 . 3_656 91.15(7) ?
N8 Cd1 Cl1 3_656 3_656 88.85(7) ?
N5 Cd1 Cl1 . 3_656 90.37(7) ?
N5 Cd1 Cl1 3_656 3_656 89.63(7) ?
Cl1 Cd1 Cl1 . 3_656 180.0 ?
N4 Cd2 N4 3_566 . 179.9990(10) ?
N4 Cd2 N1 3_566 . 89.01(10) ?
N4 Cd2 N1 . . 90.99(10) ?
N4 Cd2 N1 3_566 3_566 90.99(10) ?
N4 Cd2 N1 . 3_566 89.01(10) ?
N1 Cd2 N1 . 3_566 180.0 ?
N4 Cd2 Cl2 3_566 . 91.17(8) ?
N4 Cd2 Cl2 . . 88.84(8) ?
N1 Cd2 Cl2 . . 90.36(7) ?
N1 Cd2 Cl2 3_566 . 89.65(7) ?
N4 Cd2 Cl2 3_566 3_566 88.83(8) ?
N4 Cd2 Cl2 . 3_566 91.17(8) ?
N1 Cd2 Cl2 . 3_566 89.64(7) ?
N1 Cd2 Cl2 3_566 3_566 90.35(7) ?
Cl2 Cd2 Cl2 . 3_566 179.9990(10) ?
C23 N1 C24 . . 105.0(3) ?
C23 N1 Cd2 . . 123.3(2) ?
C24 N1 Cd2 . . 131.4(2) ?
C23 N2 C22 . . 105.9(3) ?
C23 N2 C21 . . 125.1(3) ?
C22 N2 C21 . . 128.9(3) ?
C13 N3 C15 . . 106.5(4) ?
C13 N3 C16 . . 125.2(5) ?
C15 N3 C16 . . 128.3(5) ?
C13 N4 C14 . . 105.4(3) ?
C13 N4 Cd2 . . 126.7(3) ?
C14 N4 Cd2 . . 127.9(3) ?
C3 N5 C1 . . 105.0(3) ?
C3 N5 Cd1 . . 124.8(2) ?
C1 N5 Cd1 . . 130.2(2) ?
C3 N6 C2 . . 107.1(3) ?
C3 N6 C4 . . 126.5(3) ?
C2 N6 C4 . . 126.2(3) ?
C10 N7 C11 . . 107.0(2) ?
C10 N7 C9 . . 125.8(3) ?
C11 N7 C9 . . 127.2(3) ?
C10 N8 C12 . . 105.2(2) ?
C10 N8 Cd1 . . 124.6(2) ?
C12 N8 Cd1 . . 130.2(2) ?
C19 O1 C20 . . 116.7(3) ?
C18 O2 C17 . . 130.9(5) ?
C7 O3 C8 . . 110.7(2) ?
C5 O4 C6 . . 112.2(2) ?
H1WA O1W H1WB . . 102(6) ?
C2 C1 N5 . . 110.1(3) ?
C2 C1 H1 . . 124.9 ?
N5 C1 H1 . . 124.9 ?
C1 C2 N6 . . 106.0(3) ?
C1 C2 H2 . . 127.0 ?
N6 C2 H2 . . 127.0 ?
N5 C3 N6 . . 111.7(3) ?
N5 C3 H3 . . 124.1 ?
N6 C3 H3 . . 124.1 ?
N6 C4 C5 . . 111.5(3) ?
N6 C4 H4A . . 109.3 ?
C5 C4 H4A . . 109.3 ?
N6 C4 H4B . . 109.3 ?
C5 C4 H4B . . 109.3 ?
H4A C4 H4B . . 108.0 ?
O4 C5 C4 . . 108.1(2) ?
O4 C5 H5A . . 110.1 ?
C4 C5 H5A . . 110.1 ?
O4 C5 H5B . . 110.1 ?
C4 C5 H5B . . 110.1 ?
H5A C5 H5B . . 108.4 ?
O4 C6 C7 . . 108.7(3) ?
O4 C6 H6A . . 110.0 ?
C7 C6 H6A . . 110.0 ?
O4 C6 H6B . . 110.0 ?
C7 C6 H6B . . 110.0 ?
H6A C6 H6B . . 108.3 ?
O3 C7 C6 . . 110.9(3) ?
O3 C7 H7A . . 109.5 ?
C6 C7 H7A . . 109.5 ?
O3 C7 H7B . . 109.5 ?
C6 C7 H7B . . 109.5 ?
H7A C7 H7B . . 108.0 ?
O3 C8 C9 . . 109.0(3) ?
O3 C8 H8A . . 109.9 ?
C9 C8 H8A . . 109.9 ?
O3 C8 H8B . . 109.9 ?
C9 C8 H8B . . 109.9 ?
H8A C8 H8B . . 108.3 ?
N7 C9 C8 . . 112.9(2) ?
N7 C9 H9A . . 109.0 ?
C8 C9 H9A . . 109.0 ?
N7 C9 H9B . . 109.0 ?
C8 C9 H9B . . 109.0 ?
H9A C9 H9B . . 107.8 ?
N8 C10 N7 . . 111.9(3) ?
N8 C10 H10 . . 124.1 ?
N7 C10 H10 . . 124.1 ?
C12 C11 N7 . . 106.2(3) ?
C12 C11 H11 . . 126.9 ?
N7 C11 H11 . . 126.9 ?
C11 C12 N8 . . 109.7(3) ?
C11 C12 H12 . . 125.2 ?
N8 C12 H12 . . 125.2 ?
N4 C13 N3 . . 112.0(4) ?
N4 C13 H13 . . 124.0 ?
N3 C13 H13 . . 124.0 ?
C15 C14 N4 . . 108.9(4) ?
C15 C14 H14 . . 125.5 ?
N4 C14 H14 . . 125.5 ?
C14 C15 N3 . . 107.2(4) ?
C14 C15 H15 . . 126.4 ?
N3 C15 H15 . . 126.4 ?
C17 C16 N3 . . 117.2(5) ?
C17 C16 H16A . . 108.0 ?
N3 C16 H16A . . 108.0 ?
C17 C16 H16B . . 108.0 ?
N3 C16 H16B . . 108.0 ?
H16A C16 H16B . . 107.3 ?
O2 C17 C16 . . 121.9(6) ?
O2 C17 H17A . . 106.9 ?
C16 C17 H17A . . 106.9 ?
O2 C17 H17B . . 106.9 ?
C16 C17 H17B . . 106.9 ?
H17A C17 H17B . . 106.7 ?
O2 C18 C19 . . 126.4(5) ?
O2 C18 H18A . . 105.7 ?
C19 C18 H18A . . 105.7 ?
O2 C18 H18B . . 105.7 ?
C19 C18 H18B . . 105.7 ?
H18A C18 H18B . . 106.2 ?
C18 C19 O1 . . 116.6(5) ?
C18 C19 H19A . . 108.1 ?
O1 C19 H19A . . 108.1 ?
C18 C19 H19B . . 108.1 ?
O1 C19 H19B . . 108.1 ?
H19A C19 H19B . . 107.3 ?
O1 C20 C21 . . 111.4(3) ?
O1 C20 H20A . . 109.3 ?
C21 C20 H20A . . 109.3 ?
O1 C20 H20B . . 109.3 ?
C21 C20 H20B . . 109.3 ?
H20A C20 H20B . . 108.0 ?
C20 C21 N2 . . 112.7(3) ?
C20 C21 H21A . . 109.1 ?
N2 C21 H21A . . 109.1 ?
C20 C21 H21B . . 109.1 ?
N2 C21 H21B . . 109.1 ?
H21A C21 H21B . . 107.8 ?
C24 C22 N2 . . 107.1(3) ?
C24 C22 H22 . . 126.4 ?
N2 C22 H22 . . 126.4 ?
N1 C23 N2 . . 112.5(3) ?
N1 C23 H23 . . 123.7 ?
N2 C23 H23 . . 123.7 ?
C22 C24 N1 . . 109.4(3) ?
C22 C24 H24 . . 125.3 ?
N1 C24 H24 . . 125.3 ?

loop_
_geom_bond_atom_site_label_1
_geom_bond_atom_site_label_2
_geom_bond_site_symmetry_2
_geom_bond_distance
_geom_bond_publ_flag
Cd1 N8 . 2.328(2) ?
Cd1 N8 3_656 2.328(2) ?
Cd1 N5 . 2.340(2) ?
Cd1 N5 3_656 2.340(2) ?
Cd1 Cl1 . 2.6951(9) ?
Cd1 Cl1 3_656 2.6952(9) ?
Cd2 N4 3_566 2.339(3) ?
Cd2 N4 . 2.339(3) ?
Cd2 N1 . 2.365(3) ?
Cd2 N1 3_566 2.365(3) ?
Cd2 Cl2 . 2.6639(9) ?
Cd2 Cl2 3_566 2.6639(9) ?
N1 C23 . 1.313(4) ?
N1 C24 . 1.368(4) ?
N2 C23 . 1.338(4) ?
N2 C22 . 1.363(5) ?
N2 C21 . 1.473(4) ?
N3 C13 . 1.337(5) ?
N3 C15 . 1.357(6) ?
N3 C16 . 1.487(6) ?
N4 C13 . 1.313(5) ?
N4 C14 . 1.372(5) ?
N5 C3 . 1.315(4) ?
N5 C1 . 1.366(4) ?
N6 C3 . 1.340(4) ?
N6 C2 . 1.360(4) ?
N6 C4 . 1.464(4) ?
N7 C10 . 1.335(4) ?
N7 C11 . 1.366(4) ?
N7 C9 . 1.464(4) ?
N8 C10 . 1.316(4) ?
N8 C12 . 1.370(4) ?
O1 C19 . 1.378(5) ?
O1 C20 . 1.379(5) ?
O2 C18 . 1.256(7) ?
O2 C17 . 1.273(7) ?
O3 C7 . 1.411(4) ?
O3 C8 . 1.422(4) ?
O4 C5 . 1.407(4) ?
O4 C6 . 1.420(4) ?
O1W H1WA . 0.88(6) ?
O1W H1WB . 0.85(2) ?
C1 C2 . 1.351(4) ?
C1 H1 . 0.9300 ?
C2 H2 . 0.9300 ?
C3 H3 . 0.9300 ?
C4 C5 . 1.499(4) ?
C4 H4A . 0.9700 ?
C4 H4B . 0.9700 ?
C5 H5A . 0.9700 ?
C5 H5B . 0.9700 ?
C6 C7 . 1.480(4) ?
C6 H6A . 0.9700 ?
C6 H6B . 0.9700 ?
C7 H7A . 0.9700 ?
C7 H7B . 0.9700 ?
C8 C9 . 1.493(4) ?
C8 H8A . 0.9700 ?
C8 H8B . 0.9700 ?
C9 H9A . 0.9700 ?
C9 H9B . 0.9700 ?
C10 H10 . 0.9300 ?
C11 C12 . 1.355(4) ?
C11 H11 . 0.9300 ?
C12 H12 . 0.9300 ?
C13 H13 . 0.9300 ?
C14 C15 . 1.350(6) ?
C14 H14 . 0.9300 ?
C15 H15 . 0.9300 ?
C16 C17 . 1.348(7) ?
C16 H16A . 0.9700 ?
C16 H16B . 0.9700 ?
C17 H17A . 0.9700 ?
C17 H17B . 0.9700 ?
C18 C19 . 1.360(7) ?
C18 H18A . 0.9700 ?
C18 H18B . 0.9700 ?
C19 H19A . 0.9700 ?
C19 H19B . 0.9700 ?
C20 C21 . 1.456(6) ?
C20 H20A . 0.9700 ?
C20 H20B . 0.9700 ?
C21 H21A . 0.9700 ?
C21 H21B . 0.9700 ?
C22 C24 . 1.348(5) ?
C22 H22 . 0.9300 ?
C23 H23 . 0.9300 ?
C24 H24 . 0.9300 ?

loop_
_geom_hbond_atom_site_label_D
_geom_hbond_atom_site_label_H
_geom_hbond_atom_site_label_A
_geom_hbond_site_symmetry_A
_geom_hbond_distance_DH
_geom_hbond_distance_HA
_geom_hbond_distance_DA
_geom_hbond_angle_DHA
O1W H1WB Cl2 1_655 0.85(2) 2.33(3) 3.165(3) 164(5)
O1W H1WA Cl1 2_655 0.88(6) 2.42(5) 3.198(4) 147(7)

loop_
_geom_torsion_atom_site_label_1
_geom_torsion_atom_site_label_2
_geom_torsion_atom_site_label_3
_geom_torsion_atom_site_label_4
_geom_torsion_site_symmetry_1
_geom_torsion_site_symmetry_2
_geom_torsion_site_symmetry_3
_geom_torsion_site_symmetry_4
_geom_torsion
_geom_torsion_publ_flag
N4 Cd2 N1 C23 3_566 . . . 173.1(3) ?
N4 Cd2 N1 C23 . . . . -6.9(3) ?
Cl2 Cd2 N1 C23 . . . . -95.8(3) ?
Cl2 Cd2 N1 C23 3_566 . . . 84.2(3) ?
N4 Cd2 N1 C24 3_566 . . . 1.1(3) ?
N4 Cd2 N1 C24 . . . . -178.9(3) ?
Cl2 Cd2 N1 C24 . . . . 92.3(3) ?
Cl2 Cd2 N1 C24 3_566 . . . -87.7(3) ?
N1 Cd2 N4 C13 . . . . -70.7(3) ?
N1 Cd2 N4 C13 3_566 . . . 109.3(3) ?
Cl2 Cd2 N4 C13 . . . . 19.7(3) ?
Cl2 Cd2 N4 C13 3_566 . . . -160.3(3) ?
N1 Cd2 N4 C14 . . . . 111.2(3) ?
N1 Cd2 N4 C14 3_566 . . . -68.8(3) ?
Cl2 Cd2 N4 C14 . . . . -158.5(3) ?
Cl2 Cd2 N4 C14 3_566 . . . 21.5(3) ?
N8 Cd1 N5 C3 . . . . -40.5(3) ?
N8 Cd1 N5 C3 3_656 . . . 139.5(3) ?
Cl1 Cd1 N5 C3 . . . . 48.4(2) ?
Cl1 Cd1 N5 C3 3_656 . . . -131.6(2) ?
N8 Cd1 N5 C1 . . . . 137.2(3) ?
N8 Cd1 N5 C1 3_656 . . . -42.8(3) ?
Cl1 Cd1 N5 C1 . . . . -133.9(3) ?
Cl1 Cd1 N5 C1 3_656 . . . 46.1(3) ?
N5 Cd1 N8 C10 . . . . -68.9(2) ?
N5 Cd1 N8 C10 3_656 . . . 111.1(2) ?
Cl1 Cd1 N8 C10 . . . . -158.6(2) ?
Cl1 Cd1 N8 C10 3_656 . . . 21.4(2) ?
N5 Cd1 N8 C12 . . . . 110.1(2) ?
N5 Cd1 N8 C12 3_656 . . . -69.9(2) ?
Cl1 Cd1 N8 C12 . . . . 20.5(2) ?
Cl1 Cd1 N8 C12 3_656 . . . -159.5(2) ?
C3 N5 C1 C2 . . . . 0.2(4) ?
Cd1 N5 C1 C2 . . . . -177.9(2) ?
N5 C1 C2 N6 . . . . -0.6(4) ?
C3 N6 C2 C1 . . . . 0.8(4) ?
C4 N6 C2 C1 . . . . 176.5(3) ?
C1 N5 C3 N6 . . . . 0.4(3) ?
Cd1 N5 C3 N6 . . . . 178.53(18) ?
C2 N6 C3 N5 . . . . -0.8(3) ?
C4 N6 C3 N5 . . . . -176.5(3) ?
C3 N6 C4 C5 . . . . 99.4(4) ?
C2 N6 C4 C5 . . . . -75.5(4) ?
C6 O4 C5 C4 . . . . 177.2(3) ?
N6 C4 C5 O4 . . . . -66.5(3) ?
C5 O4 C6 C7 . . . . 169.1(3) ?
C8 O3 C7 C6 . . . . -173.5(3) ?
O4 C6 C7 O3 . . . . 64.0(3) ?
C7 O3 C8 C9 . . . . 175.8(3) ?
C10 N7 C9 C8 . . . . 100.1(4) ?
C11 N7 C9 C8 . . . . -78.3(4) ?
O3 C8 C9 N7 . . . . -62.2(4) ?
C12 N8 C10 N7 . . . . 0.5(3) ?
Cd1 N8 C10 N7 . . . . 179.79(18) ?
C11 N7 C10 N8 . . . . -0.6(3) ?
C9 N7 C10 N8 . . . . -179.3(3) ?
C10 N7 C11 C12 . . . . 0.4(3) ?
C9 N7 C11 C12 . . . . 179.1(3) ?
N7 C11 C12 N8 . . . . -0.1(3) ?
C10 N8 C12 C11 . . . . -0.2(3) ?
Cd1 N8 C12 C11 . . . . -179.4(2) ?
C14 N4 C13 N3 . . . . -0.2(4) ?
Cd2 N4 C13 N3 . . . . -178.7(2) ?
C15 N3 C13 N4 . . . . -0.1(5) ?
C16 N3 C13 N4 . . . . -178.9(4) ?
C13 N4 C14 C15 . . . . 0.4(4) ?
Cd2 N4 C14 C15 . . . . 178.8(2) ?
N4 C14 C15 N3 . . . . -0.4(5) ?
C13 N3 C15 C14 . . . . 0.3(5) ?
C16 N3 C15 C14 . . . . 179.1(4) ?
C13 N3 C16 C17 . . . . 79.4(8) ?
C15 N3 C16 C17 . . . . -99.2(8) ?
C18 O2 C17 C16 . . . . -147.6(9) ?
N3 C16 C17 O2 . . . . -38.2(12) ?
C17 O2 C18 C19 . . . . -159.6(9) ?
O2 C18 C19 O1 . . . . -18.3(14) ?
C20 O1 C19 C18 . . . . 168.1(6) ?
C19 O1 C20 C21 . . . . -158.1(4) ?
O1 C20 C21 N2 . . . . -55.9(5) ?
C23 N2 C21 C20 . . . . 76.6(5) ?
C22 N2 C21 C20 . . . . -108.3(5) ?
C23 N2 C22 C24 . . . . 1.0(4) ?
C21 N2 C22 C24 . . . . -174.8(4) ?
C24 N1 C23 N2 . . . . 1.0(4) ?
Cd2 N1 C23 N2 . . . . -172.7(2) ?
C22 N2 C23 N1 . . . . -1.3(4) ?
C21 N2 C23 N1 . . . . 174.7(3) ?
N2 C22 C24 N1 . . . . -0.4(4) ?
C23 N1 C24 C22 . . . . -0.3(4) ?
Cd2 N1 C24 C22 . . . . 172.7(2) ?
